data_2006798
loop_
_publ_author_name
'Maverick, Emily F.'
'Knobler, Carolyn B.'
'Trueblood, Kenneth N.'
'Ho, Siew Peng'

_publ_section_title
;
 Two Isomeric [2.1]Cryptahemispherand Diamides
;
_journal_issue 12
_journal_name_full 'Acta Crystallographica Section C'
_journal_page_first 1835
_journal_page_last 1838
_journal_paper_doi 10.1107/S0108270197009554
_journal_volume 53
_journal_year 1997
_chemical_formula_sum 'C36 H44 N2 O8'
_chemical_formula_weight 632.73
_chemical_name_systematic
;
33,34,35-Trimethoxy-5,10,15-trimethyl-22,25,30-trioxa-1,19-diazapentacyclo
[17.8.5.1^3,7^,1^8,12^.1^13,17^]
pentatriaconta-3,5,7(35),8,10,12(34),13,15,17(33)-nonaene-2,18-dione)
;
_space_group_IT_number 62
_symmetry_cell_setting orthorhombic
_symmetry_space_group_name_Hall '-P 2ac 2n'
_symmetry_space_group_name_H-M 'P n m a'
_cell_angle_alpha 90.00(2)
_cell_angle_beta 90.00(2)
_cell_angle_gamma 90.00(2)
_cell_formula_units_Z 4
_cell_length_a 16.055(4)
_cell_length_b 15.370(4)
_cell_length_c 14.640(3)
_cell_measurement_reflns_used 15
_cell_measurement_temperature 293(2)
_cell_measurement_theta_max 30
_cell_measurement_theta_min 25.5
_cell_volume 3612.6(15)
_computing_cell_refinement 'Syntex P\=1 diffractometer software'
_computing_data_collection 'Syntex P\=1 diffractometer software'
_computing_data_reduction 'CARESS (UCLA Crystallographic Package, 1984)'
_computing_molecular_graphics 'SHELXTL (Sheldrick, 1995)'
_computing_publication_material 'local programs'
_computing_structure_refinement 'SHELXL93 (Sheldrick, 1993)'
_computing_structure_solution 'MULTAN80 (Declercq et al., 1979)'
_diffrn_ambient_temperature 293(2)
_diffrn_measurement_device 'Syntex P\=1'
_diffrn_measurement_method 'profiles from \q/2\q scans'
_diffrn_radiation_monochromator graphite
_diffrn_radiation_source 'fine-focus sealed tube'
_diffrn_radiation_type CuK\a
_diffrn_radiation_wavelength 1.54184
_diffrn_reflns_av_R_equivalents 0.0000
_diffrn_reflns_av_sigmaI/netI 0.0476
_diffrn_reflns_limit_h_max 20
_diffrn_reflns_limit_h_min 0
_diffrn_reflns_limit_k_max 15
_diffrn_reflns_limit_k_min 0
_diffrn_reflns_limit_l_max 18
_diffrn_reflns_limit_l_min 0
_diffrn_reflns_number 2732
_diffrn_reflns_theta_max 75.18
_diffrn_reflns_theta_min 4.09
_diffrn_standards_decay_% ' see text'
_diffrn_standards_interval_count 97
_diffrn_standards_number 3
_exptl_absorpt_coefficient_mu 0.669
_exptl_absorpt_correction_type none
_exptl_crystal_colour colorless
_exptl_crystal_density_diffrn 1.163
_exptl_crystal_density_meas ?
_exptl_crystal_description 'cut fragment'
_exptl_crystal_F_000 1352
_exptl_crystal_size_max 0.5
_exptl_crystal_size_mid 0.5
_exptl_crystal_size_min 0.3
_refine_diff_density_max 0.523
_refine_diff_density_min -0.166
_refine_ls_extinction_coef 0.0074(5)
_refine_ls_extinction_method 'SHELXL93 (Sheldrick, 1993)'
_refine_ls_goodness_of_fit_all 1.056
_refine_ls_goodness_of_fit_obs 1.101
_refine_ls_hydrogen_treatment
; H atoms riding; fixed C-H distances, <U^2^>(H) = 1.2U~eq~(C),
  except for CH~3~ groups, for which factor was 1.5;
  CH~3~ groups rotating about C-C or O-C bond
;
_refine_ls_matrix_type full
_refine_ls_number_parameters 238
_refine_ls_number_reflns 2732
_refine_ls_number_restraints 9
_refine_ls_restrained_S_all 1.055
_refine_ls_restrained_S_obs 1.100
_refine_ls_R_factor_all 0.0687
_refine_ls_R_factor_obs .0601
_refine_ls_shift/esd_max -2.035
_refine_ls_shift/esd_mean 0.091
_refine_ls_structure_factor_coef Fsqd
_refine_ls_weighting_details 'w = 1/[\s^2^(Fo^2^)+(0.0820P)^2^+1.3388P] where P=(Fo^2^+2Fc^2^)/3'
_refine_ls_weighting_scheme calc
_refine_ls_wR_factor_all 0.1724
_refine_ls_wR_factor_obs .1616
_reflns_number_observed 2245
_reflns_number_total 2732
_reflns_observed_criterion >2sigma(I)
_cod_data_source_file fg1281.cif
_cod_data_source_block II
_cod_depositor_comments
;
The following automatic conversions were performed:
'_geom_bond_publ_flag' value 'No' changed to 'no' according to
'/home/saulius/struct/CIF-dictionaries/cif_core.dic' dictionary named
'cif_core.dic' version 2.4.1 from 2010-06-29 (36 times).

Automatic conversion script
Id: cif_fix_enum 1527 2010-12-29 10:47:43Z saulius 

The following automatic conversions were performed:

'_geom_bond_publ_flag' value 'No' changed to 'no' according to
/home/saulius/struct/CIF-dictionaries/cif_core.dic dictionary named
'cif_core.dic' version 2.4.1 from 2010-06-29 (36
times).

'_geom_angle_publ_flag' value 'No' changed to 'no' according
to /home/saulius/struct/CIF-dictionaries/cif_core.dic dictionary
named 'cif_core.dic' version 2.4.1 from 2010-06-29 (41
time).

'_geom_torsion_publ_flag' value 'No' changed to 'no'
according to /home/saulius/struct/CIF-dictionaries/cif_core.dic
dictionary named 'cif_core.dic' version 2.4.1 from 2010-06-29 (51
time).

Automatic conversion script
Id: cif_fix_values 1715 2011-07-08 13:25:40Z adriana 

The following automatic conversions were performed:

'_exptl_crystal_density_meas' value 'none' was changed to '?' - the
value is perceived as not measured.

Automatic conversion script
Id: cif_fix_values 3008 2015-01-20 13:52:24Z robertas 

The following automatic conversions were performed:

'_refine_ls_weighting_scheme' value 'calc w =
1/[\s^2^(Fo^2^)+(0.0820P)^2^+1.3388P] where P=(Fo^2^+2Fc^2^)/3' was
changed to 'calc'. New tag '_refine_ls_weighting_details' was
created. The value of the new tag was set to 'w =
1/[\s^2^(Fo^2^)+(0.0820P)^2^+1.3388P] where P=(Fo^2^+2Fc^2^)/3'.

Automatic conversion script
Id: cif_fix_values 3143 2015-03-26 13:38:13Z robertas 
;
_cod_original_sg_symbol_H-M Pnma
_cod_database_code 2006798

loop_
_symmetry_equiv_pos_as_xyz
'x, y, z'
'-x, y+1/2, -z'
'x+1/2, y, -z+1/2'
'-x+1/2, y+1/2, z+1/2'
'-x, -y, -z'
'x, -y-1/2, z'
'-x-1/2, -y, z-1/2'
'x-1/2, -y-1/2, -z-1/2'

loop_
_atom_site_aniso_label
_atom_site_aniso_U_11
_atom_site_aniso_U_22
_atom_site_aniso_U_33
_atom_site_aniso_U_12
_atom_site_aniso_U_13
_atom_site_aniso_U_23
C1 .0665(15) .039(2) .0661(14) -.0052(14) .0007(12) -.0043(12)
C2 .079(2) .041(2) .074(2) -.001(2) .0061(13) -.0112(13)
C3 .074(2) .045(2) .077(2) .0087(15) .0043(13) -.0060(14)
C4 .095(2) .072(2) .119(3) .033(2) -.003(2) -.016(2)
C5 .0655(15) .047(2) .0651(13) .0029(14) -.0005(11) .0031(13)
C6 .0642(14) .039(2) .0544(12) .0013(13) .0021(10) -.0004(11)
C7 .0614(14) .0391(15) .0633(13) .0043(13) -.0001(10) -.0043(12)
O8 .0636(11) .0569(12) .0858(12) .0108(10) -.0058(9) -.0153(10)
C9 .082(2) .139(4) .131(3) .023(2) .031(2) -.015(3)
C10 .0578(13) .0397(15) .0546(12) .0017(12) -.0008(9) -.0017(12)
C11 .0639(14) .0445(15) .0531(12) .0012(12) -.0008(10) .0048(12)
C12 .064(2) .046(2) .052(2) .000 .0017(14) .000
C13 .102(3) .063(3) .050(2) .000 .003(2) .000
C16 .056(2) .044(2) .0443(15) .000 -.0028(13) .000
O17 .0617(13) .053(2) .0495(11) .000 -.0006(10) .000
C18 .071(3) .107(4) .072(2) .000 .015(2) .000
C28 .067(2) .045(2) .071(2) -.0056(15) .0007(12) -.0128(14)
N29 .0635(13) .0581(14) .0718(13) -.0092(12) -.0090(10) -.0059(12)
C31 .067(4) .077(5) .089(4) .004(4) .012(3) -.003(4)
O32 .068(3) .110(5) .091(3) .002(3) .011(2) .005(4)
O35 .102(4) .118(5) .068(3) .026(4) .004(2) -.014(3)
C36 .101(6) .130(7) .074(4) .013(6) -.002(4) .008(5)
C38 .070(2) .077(2) .095(2) -.014(2) -.021(2) .001(2)
C39 .060(2) .094(3) .110(2) -.003(2) .003(2) .012(2)
O40 .061(2) .077(2) .089(2) .000 .0027(13) .000
O48 .0775(13) .0703(14) .0974(14) -.0249(12) -.0030(11) -.0040(12)

loop_
_atom_site_label
_atom_site_fract_x
_atom_site_fract_y
_atom_site_fract_z
_atom_site_U_iso_or_equiv
_atom_site_thermal_displace_type
_atom_site_calc_flag
_atom_site_refinement_flags
_atom_site_occupancy
_atom_site_disorder_group
_atom_site_type_symbol
C1 .7609(2) .4868(2) .8245(2) .0574(7) Uani d . 1 . C
C2 .6970(2) .5470(2) .8310(2) .0645(7) Uani d . 1 . C
H2 .7010 .5920 .8733 .077 Uiso calc R 1 . H
C3 .6269(2) .5416(2) .7754(2) .0653(7) Uani d . 1 . C
C4 .5574(2) .6080(2) .7826(3) .0953(11) Uani d . 1 . C
H4A .5678 .6457 .8337 .143 Uiso calc R 1 . H
H4B .5053 .5786 .7912 .143 Uiso calc R 1 . H
H4C .5553 .6419 .7276 .143 Uiso calc R 1 . H
C5 .6208(2) .4719(2) .7161(2) .0591(7) Uani d . 1 . C
H5 .5730 .4661 .6807 .071 Uiso calc R 1 . H
C6 .6836(2) .4101(2) .7075(2) .0525(6) Uani d . 1 . C
C7 .7551(2) .4206(2) .7606(2) .0546(6) Uani d . 1 . C
O8 .81955(11) .36158(12) .75557(13) .0688(6) Uani d . 1 . O
C9 .8776(2) .3793(3) .6853(3) .1173(14) Uani d . 1 . C
H9A .9218 .3374 .6876 .176 Uiso calc R 1 . H
H9B .9001 .4367 .6936 .176 Uiso calc R 1 . H
H9C .8502 .3760 .6271 .176 Uiso calc R 1 . H
C10 .67551(14) .3288(2) .65270(15) .0507(6) Uani d . 1 . C
C11 .67231(15) .3275(2) .5578(2) .0538(6) Uani d . 1 . C
H11 .67174 .3799 .5261 .065 Uiso calc R 1 . H
C12 .6699(2) .2500 .5091(2) .0537(9) Uani d S 1 . C
C13 .6646(3) .2500 .4062(2) .0719(11) Uani d S 1 . C
H13A .6465 .3061 .3855 .108 Uiso calc PR .50 . H
H13B .6255 .2065 .3868 .108 Uiso calc PR .50 . H
H13C .7184 .2373 .3810 .108 Uiso calc PR .50 . H
C16 .6747(2) .2500 .6989(2) .0483(8) Uani d S 1 . C
O17 .67605(14) .2500 .79385(15) .0547(6) Uani d S 1 . O
C18 .5956(3) .2500 .8343(3) .0836(13) Uani d S 1 . C
H18A .5719 .3072 .8302 .125 Uiso calc PR .50 . H
H18B .6000 .2333 .8973 .125 Uiso calc PR .50 . H
H18C .5604 .2094 .8026 .125 Uiso calc PR .50 . H
C28 .8353(2) .4837(2) .8878(2) .0609(7) Uani d . 1 . C
N29 .82862(12) .42823(15) .95872(15) .0645(6) Uani d D 1 . N
C30 .7541(4) .3771(6) .9823(6) .064(4) Uiso d PD .50 . C
H30A .7709 .3214 1.0075 .076 Uiso calc PR .50 . H
H30B .7218 .3662 .9276 .076 Uiso calc PR .50 . H
C31 .7009(4) .4252(4) 1.0514(4) .078(2) Uani d PD .50 . C
H31A .7358 .4463 1.1008 .094 Uiso calc PR .50 . H
H31B .6750 .4751 1.0224 .094 Uiso calc PR .50 . H
O32 .6385(3) .3696(4) 1.0871(4) .090(2) Uani d PD .50 . O
C33 .6689(4) .3144(4) 1.1576(4) .095(2) Uiso d PD .50 . C
H33A .6559 .3392 1.2168 .114 Uiso calc PR .50 . H
H33B .7289 .3089 1.1527 .114 Uiso calc PR .50 . H
C34 .6285(4) .2257(3) 1.1485(3) .089(2) Uiso d PD .50 . C
H34A .6439 .1901 1.2005 .107 Uiso calc PR .50 . H
H34B .5684 .2323 1.1489 .107 Uiso calc PR .50 . H
O35 .6529(4) .1829(4) 1.0670(3) .096(2) Uani d PD .50 . O
C36 .7309(4) .1397(6) 1.0701(4) .102(2) Uani d PD .50 . C
H36A .7260 .0844 1.1016 .122 Uiso calc PR .50 . H
H36B .7721 .1751 1.1012 .122 Uiso calc PR .50 . H
C37 .7547(5) .1261(7) .9710(5) .068(4) Uiso d PD .50 . C
H37A .7082 .0993 .9392 .081 Uiso calc PR .50 . H
H37B .7647 .1824 .9430 .081 Uiso calc PR .50 . H
C38 .9037(2) .4067(2) 1.0107(2) .0808(9) Uani d . 1 . C
H38A .8885 .3977 1.0742 .097 Uiso calc R 1 . H
H38B .9417 .4557 1.0083 .097 Uiso calc R 1 . H
C39 .9477(2) .3274(2) .9765(3) .0879(10) Uani d . 1 . C
H39A .9504 .3292 .9104 .106 Uiso calc R 1 . H
H39B 1.0043 .3269 .9997 .106 Uiso calc R 1 . H
O40 .9063(2) .2500 1.0044(2) .0755(8) Uani d S 1 . O
O48 .89806(13) .52683(14) .87257(15) .0817(7) Uani d . 1 . O

loop_
_atom_type_symbol
_atom_type_description
_atom_type_scat_dispersion_real
_atom_type_scat_dispersion_imag
_atom_type_scat_source
O O 0.0492 0.0322 'International Tables Vol C Tables 4.2.6.8 and 6.1.1.4'
N N 0.0311 0.0180 'International Tables Vol C Tables 4.2.6.8 and 6.1.1.4'
C C 0.0181 0.0091 'International Tables Vol C Tables 4.2.6.8 and 6.1.1.4'
H H 0.0000 0.0000 'International Tables Vol C Tables 4.2.6.8 and 6.1.1.4'

loop_
_geom_angle_atom_site_label_1
_geom_angle_atom_site_label_2
_geom_angle_atom_site_label_3
_geom_angle_site_symmetry_3
_geom_angle
_geom_angle_publ_flag
C2 C1 C7 . 119.2(2) no
C2 C1 C28 . 124.3(2) no
C7 C1 C28 . 116.3(2) no
C1 C2 C3 . 121.3(3) no
C2 C3 C4 . 120.9(3) no
C2 C3 C5 . 118.1(3) no
C4 C3 C5 . 120.9(3) no
C3 C5 C6 . 122.3(2) no
C5 C6 C7 . 117.8(2) no
C5 C6 C10 . 123.9(2) no
C7 C6 C10 . 118.0(2) no
C1 C7 C6 . 121.1(2) no
C1 C7 O8 . 118.0(2) no
C6 C7 O8 . 120.7(2) no
C7 O8 C9 . 114.0(2) no
C6 C10 C11 . 123.6(2) no
C6 C10 C16 . 118.0(2) no
C11 C10 C16 . 118.2(2) no
C10 C11 C12 . 121.8(2) no
C11 C12 C13 . 121.0(2) no
C11 C12 C11 6_565 118.1(2) no
C10 C16 O17 . 119.2(2) no
C10 C16 C10 6_565 121.6(2) no
C16 O17 C18 . 113.7(2) no
C1 C28 N29 . 115.4(2) no
C1 C28 O48 . 121.4(2) no
N29 C28 O48 . 123.2(3) no
C28 N29 C30 . 125.7(4) no
C28 N29 C38 . 118.6(2) no
C30 N29 C38 . 115.2(4) no
N29 C30 C31 . 110.7(6) no
C30 C31 O32 . 110.5(6) no
C31 O32 C33 . 112.6(5) no
O32 C33 C34 . 109.0(5) no
C33 C34 O35 . 111.9(5) no
C34 O35 C36 . 115.7(6) no
O35 C36 C37 . 104.8(6) no
C36 C37 N29 6_565 113.6(6) no
N29 C38 C39 . 113.5(3) no
C38 C39 O40 . 111.4(3) no
C39 O40 C39 6_565 113.5(2) no

loop_
_geom_bond_atom_site_label_1
_geom_bond_atom_site_label_2
_geom_bond_site_symmetry_1
_geom_bond_site_symmetry_2
_geom_bond_distance
_geom_bond_publ_flag
C1 C2 . . 1.385(4) no
C1 C7 . . 1.385(4) no
C1 C28 . . 1.513(4) no
C2 C3 . . 1.391(4) no
C3 C4 . . 1.515(4) no
C3 C5 . . 1.383(4) no
C5 C6 . . 1.392(4) no
C6 C7 . . 1.396(3) no
C6 C10 . . 1.490(3) no
C7 O8 . . 1.378(3) no
O8 C9 . . 1.414(5) no
C10 C11 . . 1.390(3) no
C10 C16 . . 1.388(3) no
C11 C12 . . 1.388(3) no
C12 C13 . . 1.509(5) no
C16 O17 . . 1.390(4) no
O17 C18 . . 1.421(5) no
C28 N29 . . 1.349(4) no
C28 O48 . . 1.226(4) no
N29 C30 . . 1.472(8) no
N29 C38 . . 1.464(4) no
C30 C31 . . 1.517(11) no
C30 C37 . 6_565 .174(12) no
C31 O32 . . 1.417(8) no
C31 C36 . 6_565 1.141(11) no
O32 C33 . . 1.422(9) no
O32 O35 . 6_565 .890(9) no
C33 C34 . . 1.516(8) no
C33 C34 . 6_565 .904(9) no
C34 O35 . . 1.418(8) no
C34 C34 . 6_565 .748(7) no
O35 C36 . . 1.418(10) no
C36 C37 . . 1.516(10) no
C37 N29 . 6_565 1.462(9) no
C38 C39 . . 1.495(5) no
C39 O40 . . 1.422(4) no

loop_
_geom_torsion_atom_site_label_1
_geom_torsion_atom_site_label_2
_geom_torsion_atom_site_label_3
_geom_torsion_atom_site_label_4
_geom_torsion_site_symmetry_4
_geom_torsion
_geom_torsion_publ_flag
C2 C1 C7 C6 . -4.5(4) no
C2 C1 C7 O8 . -180.0(2) no
C2 C1 C28 N29 . 95.3(3) no
C2 C1 C28 O48 . -87.3(4) no
C7 C1 C28 N29 . -80.0(3) no
C7 C1 C28 O48 . 97.4(3) no
C7 C1 C2 C3 . 0.7(4) no
C28 C1 C2 C3 . -174.4(3) no
C1 C2 C3 C4 . -179.6(3) no
C1 C2 C3 C5 . 3.0(4) no
C2 C3 C5 C6 . -3.0(4) no
C4 C3 C5 C6 . 179.6(3) no
C3 C5 C6 C7 . -0.6(4) no
C3 C5 C6 C10 . 172.6(3) no
C5 C6 C7 C1 . 4.4(4) no
C5 C6 C7 O8 . 179.8(2) no
C5 C6 C10 C11 . 70.2(3) no
C5 C6 C10 C16 . -112.7(3) no
C7 C6 C10 C11 . -116.6(3) no
C7 C6 C10 C16 . 60.5(3) no
C28 C1 C7 C6 . 171.0(2) no
C1 C7 C6 C10 . -169.2(2) no
C28 C1 C7 O8 . -4.4(3) no
C1 C7 O8 C9 . -98.1(3) no
C10 C6 C7 O8 . 6.1(3) no
C6 C7 O8 C9 . 86.4(3) no
C6 C10 C11 C12 . 175.9(2) no
C6 C10 C16 O17 . 4.1(3) no
C6 C10 C16 C10 6_565 -173.6(2) no
C11 C10 C16 O17 . -178.6(2) no
C11 C10 C16 C10 6_565 3.6(3) no
C16 C10 C11 C12 . -1.2(4) no
C10 C11 C12 C13 . 178.7(2) no
C10 C11 C12 C11 6_565 -1.1(4) no
C10 C16 O17 C18 . 91.1(3) no
C1 C28 N29 C30 . -4.8(5) no
C1 C28 N29 C38 . 166.4(2) no
O48 C28 N29 C30 . 177.8(5) no
C28 N29 C30 C31 . -93.3(6) no
O48 C28 N29 C38 . -11.0(4) no
C28 N29 C38 C39 . -92.1(3) no
C30 N29 C38 C39 . 80.1(5) no
C38 N29 C30 C31 . 95.2(6) no
N29 C30 C31 O32 . -168.7(5) no
C30 C31 O32 C33 . 81.0(7) no
C31 O32 C33 C34 . -142.0(6) no
O32 C33 C34 O35 . 65.7(7) no
C33 C34 O35 C36 . 81.7(7) no
C34 O35 C36 C37 . -162.1(6) no
O35 C36 C37 N29 6_565 -172.2(6) no
N29 C38 C39 O40 . -77.0(3) no
